data_2101107
loop_
_publ_author_name
'Ozeki, T.'
'Yamase, T.'

_publ_section_title
;
 Effect of lanthanide contraction on the structures of the
 decatungstolanthanoate anions in
 K~3~Na~4~H~2~[LnW~10~O~36~].<i>n</i>H~2~O (Ln = Pr, Nd, Sm, Gd, Tb,
 Dy) crystals
;
_journal_issue 2
_journal_name_full 'Acta Crystallographica Section B'
_journal_page_first 128
_journal_page_last 134
_journal_paper_doi 10.1107/S0108768193011553
_journal_volume 50
_journal_year 1994
_chemical_formula_sum 'H46 K3 Na4 O58 Pr W10'
_chemical_formula_weight 3163.0
_space_group_IT_number 14
_space_group_name_Hall '-P 2yn'
_space_group_name_H-M_alt 'P 1 21/n 1'
_symmetry_cell_setting monoclinic
_symmetry_space_group_name_Hall '-P 2yn'
_symmetry_space_group_name_H-M 'P 1 21/n 1'
_cell_angle_alpha 90
_cell_angle_beta 96.360(10)
_cell_angle_gamma 90
_cell_formula_units_Z 4
_cell_length_a 30.049(4)
_cell_length_b 16.055(2)
_cell_length_c 11.462(2)
_cell_volume 5495.7(14)
_diffrn_radiation_type Mo
_diffrn_radiation_wavelength 0.71069
_exptl_absorpt_coefficient_mu 22.1
_exptl_crystal_density_diffrn 3.82
_exptl_crystal_F_000 5640
_cod_data_source_file as0653.cif
_cod_data_source_block as0653a
_cod_original_cell_volume 5496.0(10)
_cod_original_formula_sum 'H46 K3 Na4 O58 Pr1 W10'
_cod_database_code 2101107

loop_
_space_group_symop_id
_space_group_symop_operation_xyz
1 x,y,z
2 -x+1/2,y+1/2,-z+1/2
3 -x,-y,-z
4 x+1/2,-y+1/2,z+1/2

loop_
_atom_site_label
_atom_site_fract_x
_atom_site_fract_y
_atom_site_fract_z
W0 .58796(4) .20502(7) .45970(10)
W1 .66467(4) .08688(6) .61770(10)
W2 .67196(4) .28931(6) .63579(10)
W3 .67170(4) .30274(6) .35171(9)
W4 .66500(4) .09966(6) .33337(10)
W5 .95661(4) .17415(7) .58256(9)
W6 .87392(4) .17276(6) .75382(9)
W7 .87443(4) .03347(6) .54382(10)
W8 .87806(4) .18206(7) .35009(9)
W9 .87794(4) .32208(6) .55977(10)
Pr .77335(5) .18321(9) .51410(10)
K1 .7813(3) -.0038(4) .7423(6)
K2 .7958(3) .3737(4) .2857(6)
K3 .9228(2) -.0680(4) .2901(6)
Na1 .2588(4) .2069(6) .4841(9)
Na2 .6220(4) .1851(8) .9050(10)
Na3 .7506(4) .0760(6) .0275(10)
Na4 .9975(5) .0643(9) .1220(10)
O1 .5299(8) .2110(10) .448(2)
O2 .6000(7) .1160(10) .570(2)
O3 .6046(7) .2800(10) .591(2)
O4 .6046(6) .2900(10) .3580(10)
O5 .5991(6) .1270(10) .343(2)
O6 .6572(7) .0060(10) .709(2)
O7 .6689(7) .3620(10) .747(2)
O8 .6663(6) .3830(10) .249(2)
O9 .6570(6) .0280(10) .221(2)
O10 .6648(6) .1850(10) .716(2)
O11 .6693(6) .3625(10) .5000(10)
O12 .6636(6) .2040(10) .253(2)
O13 .6573(6) .0280(10) .469(2)
O14 .6643(6) .1966(9) .4830(10)
O15 .7239(6) .0927(10) .6170(10)
O16 .7309(6) .2717(10) .634(2)
O17 .7305(6) .2860(10) .376(2)
O18 .7239(7) .1040(10) .363(2)
O19 .8144(6) .1710(10) .712(2)
O20 .8154(6) .0467(10) .5260(10)
O21 .8184(6) .1886(10) .3490(10)
O22 .8178(6) .3117(10) .5360(10)
O23 .8806(6) .1660(10) .908(2)
O24 .8829(6) -.0710(10) .535(2)
O25 .8873(6) .1870(10) .199(2)
O26 .8865(7) .4260(10) .572(2)
O27 .8772(5) .0553(9) .7110(10)
O28 .8803(5) .0660(9) .3840(10)
O29 .8829(5) .2996(9) .3970(10)
O30 .8792(6) .2893(10) .721(2)
O31 .8783(7) .1760(10) .555(2)
O32 .9391(6) .1691(9) .7350(10)
O33 .9406(6) .0620(10) .565(2)
O34 .9435(6) .1800(10) .4180(10)
O35 .9425(7) .2890(10) .583(2)
O36 1.0141(6) .1720(10) .600(2)
O37 .7494(6) .1703(10) .8680(10)
O38 .2535(7) .0710(10) .553(2)
O39 .7534(7) .2030(10) .147(2)
O40 .7666(7) .0090(10) .208(2)
O41 .2616(8) .0570(10) .065(2)
O42 .0767(7) .0520(10) .115(2)
O43 .0027(7) .0940(10) .900(2)
O44 .6684(8) .0750(10) .992(2)
O45 .2850(7) .1430(10) .315(2)
O46 .9954(7) .0490(10) .324(2)
O47 .9189(7) .0350(10) .102(2)
O48 .1754(7) .2110(10) .490(2)
O49 .8213(7) .0390(10) .968(2)
O50 .0751(8) .2130(10) .312(2)
O51 .5797(8) .2040(10) .083(2)
O52 .3341(8) .1900(10) .580(2)
O53 .9690(10) .218(2) .092(3)
O54 .4954(9) .205(2) .814(2)
O55 .5730(10) .076(2) .823(3)
O56 .430(2) .063(3) .776(5)
O57 .509(2) .081(3) .049(5)
O58 .464(2) .124(3) .322(5)

loop_
_geom_angle_atom_site_label_1
_geom_angle_atom_site_label_2
_geom_angle_atom_site_label_3
_geom_angle
O16 Pr O21 141.7(5)
O16 Pr O22 76.5(5)
O16 Pr O19 76.7(6)
O16 Pr O15 72.1(5)
O16 Pr O18 112.2(6)
O16 Pr O20 140.2(6)
O16 Pr O17 73.0(6)
O21 Pr O22 72.9(5)
O21 Pr O19 116.8(6)
O21 Pr O15 143.6(5)
O21 Pr O18 79.6(6)
O21 Pr O20 75.8(5)
O21 Pr O17 77.4(6)
O22 Pr O19 76.5(6)
O22 Pr O15 142.7(5)
O22 Pr O18 140.4(6)
O22 Pr O20 117.4(5)
O22 Pr O17 75.4(6)
O19 Pr O15 77.1(6)
O19 Pr O18 142.5(6)
O19 Pr O20 71.6(6)
O19 Pr O17 142.6(6)
O15 Pr O18 72.0(6)
O15 Pr O20 77.8(5)
O15 Pr O17 113.0(6)
O18 Pr O20 81.4(6)
O18 Pr O17 71.1(6)
O20 Pr O17 144.5(6)
O1 W0 O5 103.8(9)
O1 W0 O4 103.8(9)
O1 W0 O2 102.1(9)
O1 W0 O3 101.1(9)
O1 W0 O14 177.7(9)
O5 W0 O4 87.6(7)
O5 W0 O2 86.5(8)
O5 W0 O3 155.0(8)
O5 W0 O14 77.9(7)
O4 W0 O2 154.1(8)
O4 W0 O3 88.1(7)
O4 W0 O14 77.7(7)
O2 W0 O3 86.6(8)
O2 W0 O14 76.4(7)
O3 W0 O14 77.1(7)
O6 W1 O15 103.9(9)
O6 W1 O10 105.0(8)
O6 W1 O13 98.8(8)
O6 W1 O2 98.7(9)
O6 W1 O14 172.1(8)
O15 W1 O10 91.2(8)
O15 W1 O13 92.4(8)
O15 W1 O2 157.3(8)
O15 W1 O14 83.7(7)
O10 W1 O13 154.3(7)
O10 W1 O2 84.9(8)
O10 W1 O14 76.7(6)
O13 W1 O2 82.1(8)
O13 W1 O14 78.4(6)
O2 W1 O14 73.6(7)
O7 W2 O16 104.4(8)
O7 W2 O10 102.7(8)
O7 W2 O11 100.5(8)
O7 W2 O3 95.7(8)
O7 W2 O14 171.2(8)
O16 W2 O10 91.8(7)
O16 W2 O11 92.1(7)
O16 W2 O3 159.9(7)
O16 W2 O14 84.4(7)
O10 W2 O11 154.7(7)
O10 W2 O3 84.2(7)
O10 W2 O14 77.7(6)
O11 W2 O3 83.6(7)
O11 W2 O14 77.8(6)
O3 W2 O14 75.5(7)
O8 W3 O17 103.6(8)
O8 W3 O12 102.2(7)
O8 W3 O11 102.4(7)
O8 W3 O4 94.5(8)
O8 W3 O14 169.2(7)
O17 W3 O12 91.6(8)
O17 W3 O11 94.0(8)
O17 W3 O4 161.8(7)
O17 W3 O14 87.1(7)
O12 W3 O11 152.7(7)
O12 W3 O4 82.9(7)
O12 W3 O14 76.4(6)
O11 W3 O4 83.5(7)
O11 W3 O14 77.3(6)
O4 W3 O14 74.8(6)
O9 W4 O18 102.9(8)
O9 W4 O12 103.4(8)
O9 W4 O13 100.2(8)
O9 W4 O5 97.3(8)
O9 W4 O14 171.6(7)
O18 W4 O12 91.5(8)
O18 W4 O13 94.4(8)
O18 W4 O5 159.7(8)
O18 W4 O14 85.5(7)
O12 W4 O13 153.7(7)
O12 W4 O5 82.3(7)
O12 W4 O14 76.6(6)
O13 W4 O5 83.5(7)
O13 W4 O14 78.4(6)
O5 W4 O14 74.3(6)
O36 W5 O33 103.6(8)
O36 W5 O32 105.9(8)
O36 W5 O34 102.3(8)
O36 W5 O35 104.0(8)
O36 W5 O31 178.7(8)
O33 W5 O32 88.0(7)
O33 W5 O34 85.2(7)
O33 W5 O35 152.2(8)
O33 W5 O31 75.9(7)
O32 W5 O34 151.9(7)
O32 W5 O35 87.3(7)
O32 W5 O31 75.3(7)
O34 W5 O35 86.1(7)
O34 W5 O31 76.5(7)
O35 W5 O31 76.4(8)
O23 W6 O19 105.3(8)
O23 W6 O30 104.5(7)
O23 W6 O27 101.2(7)
O23 W6 O32 95.9(8)
O23 W6 O31 170.1(8)
O19 W6 O30 93.9(7)
O19 W6 O27 89.5(7)
O19 W6 O32 158.4(7)
O19 W6 O31 84.4(8)
O30 W6 O27 152.1(6)
O30 W6 O32 84.6(7)
O30 W6 O31 76.5(7)
O27 W6 O32 82.3(6)
O27 W6 O31 76.3(7)
O32 W6 O31 74.3(7)
O24 W7 O20 105.4(8)
O24 W7 O28 100.6(7)
O24 W7 O27 104.1(7)
O24 W7 O33 94.5(8)
O24 W7 O31 168.5(8)
O20 W7 O28 92.9(7)
O20 W7 O27 91.6(7)
O20 W7 O33 160.1(7)
O20 W7 O31 86.0(7)
O28 W7 O27 152.7(6)
O28 W7 O33 82.0(7)
O28 W7 O31 76.8(7)
O27 W7 O33 84.7(7)
O27 W7 O31 76.7(7)
O33 W7 O31 74.1(7)
O25 W8 O21 104.7(8)
O25 W8 O28 103.8(7)
O25 W8 O29 102.1(7)
O25 W8 O34 97.2(8)
O25 W8 O31 170.9(8)
O21 W8 O28 94.0(7)
O21 W8 O29 89.4(7)
O21 W8 O34 157.8(7)
O21 W8 O31 84.3(7)
O28 W8 O29 152.1(6)
O28 W8 O34 84.0(7)
O28 W8 O31 76.1(7)
O29 W8 O34 82.5(6)
O29 W8 O31 76.8(7)
O34 W8 O31 73.8(7)
O26 W9 O22 104.2(9)
O26 W9 O30 101.9(8)
O26 W9 O29 103.7(8)
O26 W9 O35 96.6(9)
O26 W9 O31 170.7(9)
O22 W9 O30 92.0(7)
O22 W9 O29 91.0(7)
O22 W9 O35 159.2(7)
O22 W9 O31 84.9(7)
O30 W9 O29 152.6(6)
O30 W9 O35 83.3(7)
O30 W9 O31 75.5(7)
O29 W9 O35 84.3(7)
O29 W9 O31 77.7(7)
O35 W9 O31 74.3(7)
W0 O2 W1 117.0(10)
W0 O3 W2 113.5(9)
W0 O4 W3 114.9(8)
W0 O5 W4 115.4(9)
W1 O10 W2 115.1(9)
W2 O11 W3 113.4(8)
W4 O12 W3 116.0(9)
W1 O13 W4 113.0(8)
W0 O14 W1 93.1(6)
W0 O14 W2 93.8(6)
W0 O14 W3 92.6(6)
W0 O14 W4 92.4(6)
W2 O14 W1 89.7(6)
W3 O14 W1 174.2(8)
W4 O14 W1 89.0(5)
W2 O14 W3 90.6(5)
W2 O14 W4 173.7(8)
W3 O14 W4 90.0(6)
W1 O15 Pr 133.3(8)
W2 O16 Pr 132.8(9)
W3 O17 Pr 128.6(9)
W4 O18 Pr 131.3(9)
W6 O19 Pr 128.5(9)
W7 O20 Pr 126.7(8)
W8 O21 Pr 129.2(8)
W9 O22 Pr 128.1(8)
W7 O27 W6 115.2(7)
W8 O28 W7 117.1(8)
W9 O29 W8 115.9(7)
W9 O30 W6 117.6(9)
W6 O31 W5 91.8(8)
W7 O31 W5 92.1(7)
W5 O31 W8 91.6(7)
W5 O31 W9 91.0(7)
W7 O31 W6 91.2(7)
W6 O31 W8 176.0(10)
W6 O31 W9 89.9(7)
W7 O31 W8 89.5(7)
W7 O31 W9 177.0(10)
W9 O31 W8 89.2(7)
W5 O32 W6 118.5(8)
W5 O33 W7 117.9(9)
W5 O34 W8 118.0(8)
W5 O35 W9 118.3(9)

loop_
_geom_bond_atom_site_label_1
_geom_bond_atom_site_label_2
_geom_bond_distance
Pr O15 2.47(2)
Pr O16 2.43(2)
Pr O17 2.54(2)
Pr O18 2.50(2)
Pr O19 2.47(2)
Pr O20 2.53(2)
Pr O21 2.45(2)
Pr O22 2.46(2)
W0 O1 1.74(2)
W5 O36 1.72(2)
W1 O6 1.70(2)
W2 O7 1.74(2)
W3 O8 1.74(2)
W4 O9 1.73(2)
W6 O23 1.76(2)
W7 O24 1.70(2)
W8 O25 1.78(2)
W9 O26 1.68(2)
W0 O2 1.92(2)
W0 O3 1.95(2)
W0 O4 1.90(2)
W0 O5 1.89(2)
W5 O32 1.88(2)
W5 O33 1.87(2)
W5 O34 1.89(2)
W5 O35 1.89(2)
W1 O2 2.01(2)
W2 O3 2.04(2)
W3 O4 2.04(2)
W4 O5 2.04(2)
W6 O32 1.99(2)
W7 O33 2.03(2)
W8 O34 2.03(2)
W9 O35 2.00(2)
W1 O10 1.93(2)
W1 O13 1.95(2)
W2 O10 1.94(2)
W2 O11 1.95(2)
W3 O11 1.96(2)
W3 O12 1.94(2)
W4 O12 1.91(2)
W4 O13 1.97(2)
W6 O27 1.950(10)
W6 O30 1.92(2)
W7 O27 1.94(2)
W7 O28 1.93(2)
W8 O28 1.900(10)
W8 O29 1.960(10)
W9 O29 1.92(2)
W9 O30 1.92(2)
W1 O15 1.78(2)
W2 O16 1.80(2)
W3 O17 1.78(2)
W4 O18 1.77(2)
W6 O19 1.80(2)
W7 O20 1.78(2)
W8 O21 1.79(2)
W9 O22 1.81(2)
W0 O14 2.29(2)
W5 O31 2.34(2)
W1 O14 2.34(2)
W2 O14 2.29(2)
W3 O14 2.30(2)
W4 O14 2.32(2)
W6 O31 2.30(2)
W7 O31 2.30(2)
W8 O31 2.35(2)
W9 O31 2.34(2)
O15 O16 2.89(2)
O16 O17 2.96(2)
O17 O18 2.93(2)
O18 O15 2.92(3)
O19 O20 2.92(2)
O20 O21 3.05(2)
O21 O22 2.91(2)
O22 O19 3.05(2)
Pr W1 3.915(2)
Pr W2 3.882(2)
Pr W3 3.901(2)
Pr W4 3.898(2)
Pr W6 3.856(2)
Pr W7 3.859(2)
Pr W8 3.840(2)
Pr W9 3.842(2)
W0 W1 3.356(2)
W0 W2 3.339(2)
W0 W3 3.319(2)
W0 W4 3.326(2)
W5 W6 3.333(2)
W5 W7 3.340(2)
W5 W8 3.361(2)
W5 W9 3.341(2)
W1 W2 3.263(2)
W2 W3 3.262(2)
W3 W4 3.272(2)
W4 W1 3.266(2)
W6 W7 3.287(2)
W7 W8 3.269(2)
W8 W9 3.291(2)
W9 W6 3.282(2)
